data_4303383
loop_
_publ_author_name
'Shuang Yao'
'Hoi-Shan Chan'
'Chi-Keung Lam'
'Hung Kay Lee'

_publ_section_title
;
Synthesis, Structure, and Reaction Chemistry of Samarium(II), Europium(II),
and Ytterbium(II) Complexes of the Unsymmetrical Benzamidinate Ligand
[PhC(NSiMe3)(NC6H3Pri2-2,6)]-
;
_journal_name_full 'Inorganic Chemistry'
_journal_page_first 9936
_journal_page_last 9946
_journal_paper_doi 10.1021/ic901327m
_journal_volume 48
_journal_year 2009
_chemical_formula_sum 'C52 H78 Eu N4 O2 Si2'
_chemical_formula_weight 999.32
_chemical_name_systematic
; 
 ? 
;
_space_group_IT_number 14
_symmetry_cell_setting monoclinic
_symmetry_space_group_name_Hall '-P 2ybc'
_symmetry_space_group_name_H-M 'P 1 21/c 1'
_atom_sites_solution_hydrogens geom
_atom_sites_solution_primary direct
_atom_sites_solution_secondary difmap
_audit_creation_method SHELXL-97
_cell_angle_alpha 90.00
_cell_angle_beta 98.248(2)
_cell_angle_gamma 90.00
_cell_formula_units_Z 6
_cell_length_a 11.3897(11)
_cell_length_b 20.474(2)
_cell_length_c 35.475(3)
_cell_measurement_reflns_used 186
_cell_measurement_temperature 293(2)
_cell_measurement_theta_max 14
_cell_measurement_theta_min -14
_cell_volume 8186.9(13)
_computing_cell_refinement 'BRUKER SMART CCD DIFFRACTOMETER'
_computing_data_collection 'BRUKER SMART CCD DIFFRACTOMETER'
_computing_data_reduction 'BRUKER SMART CCD DIFFRACTOMETER'
_computing_molecular_graphics 'SIEMENS SHELXTL'
_computing_publication_material 'SIEMENS SHELXTL'
_computing_structure_refinement 'SHELXL-97 (Sheldrick, 1997)'
_computing_structure_solution 'SHELXS-97 (Sheldrick, 1990)'
_diffrn_ambient_temperature 293(2)
_diffrn_measured_fraction_theta_full 0.995
_diffrn_measured_fraction_theta_max 0.995
_diffrn_measurement_device_type 'BRUKER SMART CCD DIFFRACTOMETER'
_diffrn_measurement_method 'OMEGA SCAN'
_diffrn_radiation_monochromator graphite
_diffrn_radiation_source 'fine-focus sealed tube'
_diffrn_radiation_type MoK\a
_diffrn_radiation_wavelength 0.71073
_diffrn_reflns_av_R_equivalents 0.0770
_diffrn_reflns_av_sigmaI/netI 0.1044
_diffrn_reflns_limit_h_max 15
_diffrn_reflns_limit_h_min -14
_diffrn_reflns_limit_k_max 26
_diffrn_reflns_limit_k_min -27
_diffrn_reflns_limit_l_max 46
_diffrn_reflns_limit_l_min -41
_diffrn_reflns_number 55492
_diffrn_reflns_theta_full 28.03
_diffrn_reflns_theta_max 28.03
_diffrn_reflns_theta_min 1.15
_exptl_absorpt_coefficient_mu 1.232
_exptl_absorpt_correction_T_max 1.00000
_exptl_absorpt_correction_T_min 0.288825
_exptl_absorpt_correction_type multi-scan
_exptl_absorpt_process_details SADABS_Bruker
_exptl_crystal_colour yellow
_exptl_crystal_density_diffrn 1.216
_exptl_crystal_density_method 'not measured'
_exptl_crystal_description block
_exptl_crystal_F_000 3150
_exptl_crystal_size_max 0.40
_exptl_crystal_size_mid 0.30
_exptl_crystal_size_min 0.20
_refine_diff_density_max 1.099
_refine_diff_density_min -1.188
_refine_diff_density_rms 0.094
_refine_ls_extinction_method none
_refine_ls_goodness_of_fit_ref 0.976
_refine_ls_hydrogen_treatment constr
_refine_ls_matrix_type full
_refine_ls_number_parameters 826
_refine_ls_number_reflns 19706
_refine_ls_number_restraints 0
_refine_ls_restrained_S_all 0.976
_refine_ls_R_factor_all 0.1499
_refine_ls_R_factor_gt 0.0502
_refine_ls_shift/su_max 0.003
_refine_ls_shift/su_mean 0.000
_refine_ls_structure_factor_coef Fsqd
_refine_ls_weighting_details 'calc w=1/[\s^2^(Fo^2^)+(0.0583P)^2^+2.0039P] where P=(Fo^2^+2Fc^2^)/3'
_refine_ls_weighting_scheme calc
_refine_ls_wR_factor_gt 0.1077
_refine_ls_wR_factor_ref 0.1523
_reflns_number_gt 8847
_reflns_number_total 19706
_reflns_threshold_expression >2sigma(I)
_cod_data_source_file ic901327m_si_002_04.cif
_cod_data_source_block YS13
_cod_depositor_comments
;
The following automatic conversions were performed:
'_symmetry_cell_setting' value 'Monoclinic' changed to 'monoclinic'
according to '/home/saulius/struct/CIF-dictionaries/cif_core.dic'
dictionary named 'cif_core.dic' version 2.4.1 from 2010-06-29.

Automatic conversion script
Id: cif_fix_enum 1527 2010-12-29 10:47:43Z saulius 
;
_cod_original_cell_volume 8186.9(14)
_cod_database_code 4303383

loop_
_symmetry_equiv_pos_as_xyz
'x, y, z'
'-x, y+1/2, -z+1/2'
'-x, -y, -z'
'x, -y-1/2, z-1/2'

loop_
_atom_site_label
_atom_site_type_symbol
_atom_site_fract_x
_atom_site_fract_y
_atom_site_fract_z
_atom_site_U_iso_or_equiv
_atom_site_adp_type
_atom_site_occupancy
_atom_site_symmetry_multiplicity
_atom_site_calc_flag
_atom_site_refinement_flags
_atom_site_disorder_assembly
_atom_site_disorder_group
Eu1' Eu 0.5000 0.5000 0.5000 0.05117(12) Uani 1 2 d S . .
Eu1 Eu 0.89588(3) 0.507797(12) 0.841986(8) 0.04510(10) Uani 1 1 d . . .
Si1 Si 0.79103(16) 0.56163(7) 0.93449(5) 0.0578(5) Uani 1 1 d . . .
Si1' Si 0.67614(16) 0.55190(9) 0.59688(5) 0.0690(5) Uani 1 1 d . . .
Si2 Si 0.62980(15) 0.61957(8) 0.80287(5) 0.0612(5) Uani 1 1 d . . .
N1' N 0.4059(4) 0.44189(19) 0.55408(11) 0.0418(10) Uani 1 1 d . . .
N1 N 0.8214(4) 0.39833(19) 0.87777(12) 0.0443(11) Uani 1 1 d . . .
N2 N 0.8116(4) 0.49990(18) 0.90391(12) 0.0511(12) Uani 1 1 d . . .
N2' N 0.5540(4) 0.5160(2) 0.57226(12) 0.0481(11) Uani 1 1 d . . .
N3 N 0.9775(4) 0.6143(2) 0.80917(12) 0.0467(11) Uani 1 1 d . . .
N4 N 0.7789(4) 0.6037(2) 0.81101(13) 0.0512(11) Uani 1 1 d . . .
O2 O 1.1129(4) 0.4957(2) 0.87299(13) 0.0821(14) Uani 1 1 d . . .
C1' C 0.3169(5) 0.3974(2) 0.56121(15) 0.0462(13) Uani 1 1 d . . .
C1 C 0.7997(5) 0.3295(2) 0.87700(15) 0.0474(14) Uani 1 1 d . . .
C2' C 0.3288(5) 0.3317(3) 0.5514(2) 0.0717(19) Uani 1 1 d . . .
C2 C 0.8924(6) 0.2860(3) 0.88768(16) 0.0593(16) Uani 1 1 d . . .
C3 C 0.8720(7) 0.2192(3) 0.8833(2) 0.079(2) Uani 1 1 d . . .
H3A H 0.9336 0.1900 0.8908 0.095 Uiso 1 1 calc R . .
C3' C 0.2425(7) 0.2879(3) 0.5578(3) 0.139(4) Uani 1 1 d . . .
H3'A H 0.2516 0.2441 0.5519 0.167 Uiso 1 1 calc R . .
C4 C 0.7631(7) 0.1956(3) 0.8684(2) 0.087(2) Uani 1 1 d . . .
H4A H 0.7509 0.1509 0.8655 0.105 Uiso 1 1 calc R . .
C4' C 0.1430(7) 0.3073(3) 0.5726(3) 0.145(4) Uani 1 1 d . . .
H4'A H 0.0864 0.2767 0.5773 0.174 Uiso 1 1 calc R . .
C5 C 0.6735(7) 0.2377(3) 0.85787(19) 0.077(2) Uani 1 1 d . . .
H5A H 0.5999 0.2209 0.8476 0.093 Uiso 1 1 calc R . .
C5' C 0.1280(6) 0.3718(3) 0.5805(2) 0.096(3) Uani 1 1 d . . .
H5'A H 0.0594 0.3850 0.5897 0.115 Uiso 1 1 calc R . .
C6' C 0.2129(5) 0.4179(3) 0.57490(16) 0.0533(15) Uani 1 1 d . . .
C6 C 0.6862(6) 0.3050(3) 0.86166(17) 0.0599(16) Uani 1 1 d . . .
C7' C 0.1837(5) 0.4878(3) 0.58116(18) 0.0615(17) Uani 1 1 d . . .
H7'A H 0.2573 0.5128 0.5817 0.074 Uiso 1 1 calc R . .
C7 C 0.5844(6) 0.3488(3) 0.8475(2) 0.076(2) Uani 1 1 d . . .
H7A H 0.6040 0.3928 0.8573 0.091 Uiso 1 1 calc R . .
C8' C 0.0973(7) 0.5126(3) 0.5475(2) 0.100(3) Uani 1 1 d . . .
H8'A H 0.1291 0.5045 0.5243 0.150 Uiso 1 1 calc R . .
H8'B H 0.0853 0.5587 0.5503 0.150 Uiso 1 1 calc R . .
H8'C H 0.0228 0.4903 0.5467 0.150 Uiso 1 1 calc R . .
C8 C 0.4681(7) 0.3272(4) 0.8620(3) 0.118(3) Uani 1 1 d . . .
H8A H 0.4811 0.3246 0.8893 0.177 Uiso 1 1 calc R . .
H8B H 0.4444 0.2852 0.8516 0.177 Uiso 1 1 calc R . .
H8C H 0.4067 0.3585 0.8541 0.177 Uiso 1 1 calc R . .
C9 C 0.5628(7) 0.3529(4) 0.8040(2) 0.116(3) Uani 1 1 d . . .
H9A H 0.6344 0.3664 0.7949 0.174 Uiso 1 1 calc R . .
H9B H 0.5011 0.3841 0.7962 0.174 Uiso 1 1 calc R . .
H9C H 0.5392 0.3108 0.7937 0.174 Uiso 1 1 calc R . .
C9' C 0.1370(8) 0.5005(3) 0.6188(2) 0.119(3) Uani 1 1 d . . .
H9'A H 0.1933 0.4847 0.6395 0.179 Uiso 1 1 calc R . .
H9'B H 0.0627 0.4783 0.6187 0.179 Uiso 1 1 calc R . .
H9'C H 0.1256 0.5466 0.6218 0.179 Uiso 1 1 calc R . .
C10' C 0.4360(6) 0.3073(3) 0.5337(2) 0.082(2) Uani 1 1 d . . .
H10A H 0.4776 0.3457 0.5257 0.098 Uiso 1 1 calc R . .
C10 C 1.0153(6) 0.3095(3) 0.9040(2) 0.077(2) Uani 1 1 d . . .
H10B H 1.0089 0.3562 0.9095 0.092 Uiso 1 1 calc R . .
C11' C 0.5215(7) 0.2713(4) 0.5637(2) 0.115(3) Uani 1 1 d . . .
H11A H 0.5889 0.2566 0.5526 0.172 Uiso 1 1 calc R . .
H11B H 0.4820 0.2344 0.5729 0.172 Uiso 1 1 calc R . .
H11C H 0.5475 0.3003 0.5845 0.172 Uiso 1 1 calc R . .
C11 C 1.0655(8) 0.2758(4) 0.9418(2) 0.123(3) Uani 1 1 d . . .
H11D H 1.0117 0.2817 0.9600 0.185 Uiso 1 1 calc R . .
H11E H 1.1410 0.2946 0.9515 0.185 Uiso 1 1 calc R . .
H11F H 1.0752 0.2299 0.9374 0.185 Uiso 1 1 calc R . .
C12' C 0.4020(7) 0.2654(4) 0.4992(2) 0.106(3) Uani 1 1 d . . .
H12A H 0.4723 0.2517 0.4893 0.159 Uiso 1 1 calc R . .
H12B H 0.3523 0.2899 0.4801 0.159 Uiso 1 1 calc R . .
H12C H 0.3598 0.2277 0.5061 0.159 Uiso 1 1 calc R . .
C12 C 1.1021(7) 0.3027(5) 0.8753(2) 0.127(3) Uani 1 1 d . . .
H12D H 1.0706 0.3244 0.8521 0.190 Uiso 1 1 calc R . .
H12E H 1.1138 0.2573 0.8703 0.190 Uiso 1 1 calc R . .
H12F H 1.1766 0.3222 0.8855 0.190 Uiso 1 1 calc R . .
C13 C 0.7940(4) 0.4351(2) 0.90540(14) 0.0404(12) Uani 1 1 d . . .
C13' C 0.4753(5) 0.4728(2) 0.58171(15) 0.0426(13) Uani 1 1 d . . .
C14 C 0.7456(5) 0.4079(2) 0.93962(14) 0.0465(14) Uani 1 1 d . . .
C14' C 0.4651(5) 0.4617(3) 0.62318(16) 0.0543(15) Uani 1 1 d . . .
C15' C 0.4441(6) 0.5147(4) 0.64576(18) 0.080(2) Uani 1 1 d . . .
H15A H 0.4347 0.5562 0.6351 0.096 Uiso 1 1 calc R . .
C15 C 0.8215(6) 0.3808(3) 0.96900(17) 0.0658(17) Uani 1 1 d . . .
H15B H 0.9009 0.3748 0.9664 0.079 Uiso 1 1 calc R . .
C16' C 0.4372(8) 0.5057(5) 0.6843(2) 0.116(3) Uani 1 1 d . . .
H16A H 0.4230 0.5414 0.6992 0.139 Uiso 1 1 calc R . .
C16 C 0.7812(9) 0.3622(3) 1.00246(18) 0.089(2) Uani 1 1 d . . .
H16B H 0.8333 0.3435 1.0221 0.107 Uiso 1 1 calc R . .
C17 C 0.6650(9) 0.3712(3) 1.0067(2) 0.092(3) Uani 1 1 d . . .
H17A H 0.6388 0.3606 1.0295 0.110 Uiso 1 1 calc R . .
C17' C 0.4507(9) 0.4462(7) 0.7002(2) 0.126(4) Uani 1 1 d . . .
H17B H 0.4442 0.4408 0.7258 0.151 Uiso 1 1 calc R . .
C18 C 0.5875(7) 0.3958(4) 0.9772(2) 0.096(3) Uani 1 1 d . . .
H18A H 0.5074 0.3995 0.9794 0.115 Uiso 1 1 calc R . .
C18' C 0.4739(8) 0.3937(5) 0.6789(2) 0.113(3) Uani 1 1 d . . .
H18B H 0.4868 0.3528 0.6903 0.136 Uiso 1 1 calc R . .
C19 C 0.6278(6) 0.4154(3) 0.94395(18) 0.0752(19) Uani 1 1 d . . .
H19A H 0.5750 0.4337 0.9244 0.090 Uiso 1 1 calc R . .
C19' C 0.4784(6) 0.4015(4) 0.64023(19) 0.081(2) Uani 1 1 d . . .
H19B H 0.4905 0.3651 0.6256 0.097 Uiso 1 1 calc R . .
C20 C 0.8469(8) 0.5492(4) 0.98535(18) 0.105(3) Uani 1 1 d . . .
H20A H 0.8041 0.5141 0.9951 0.158 Uiso 1 1 calc R . .
H20B H 0.8359 0.5885 0.9992 0.158 Uiso 1 1 calc R . .
H20C H 0.9298 0.5386 0.9883 0.158 Uiso 1 1 calc R . .
C20' C 0.7632(8) 0.4957(4) 0.6320(3) 0.145(4) Uani 1 1 d . . .
H20D H 0.7159 0.4837 0.6512 0.218 Uiso 1 1 calc R . .
H20E H 0.8338 0.5175 0.6436 0.218 Uiso 1 1 calc R . .
H20F H 0.7844 0.4572 0.6191 0.218 Uiso 1 1 calc R . .
C21 C 0.6327(6) 0.5866(3) 0.9321(2) 0.093(2) Uani 1 1 d . . .
H21A H 0.5883 0.5515 0.9411 0.140 Uiso 1 1 calc R . .
H21B H 0.6008 0.5965 0.9062 0.140 Uiso 1 1 calc R . .
H21C H 0.6276 0.6245 0.9477 0.140 Uiso 1 1 calc R . .
C21' C 0.7699(6) 0.5748(3) 0.5604(2) 0.095(2) Uani 1 1 d . . .
H21D H 0.7270 0.6045 0.5425 0.143 Uiso 1 1 calc R . .
H21E H 0.7901 0.5363 0.5473 0.143 Uiso 1 1 calc R . .
H21F H 0.8410 0.5955 0.5725 0.143 Uiso 1 1 calc R . .
C22 C 0.8761(6) 0.6304(3) 0.9175(2) 0.093(2) Uani 1 1 d . . .
H22A H 0.9579 0.6181 0.9188 0.140 Uiso 1 1 calc R . .
H22B H 0.8701 0.6680 0.9333 0.140 Uiso 1 1 calc R . .
H22C H 0.8443 0.6407 0.8916 0.140 Uiso 1 1 calc R . .
C22' C 0.6497(7) 0.6285(4) 0.6224(3) 0.138(4) Uani 1 1 d . . .
H22D H 0.6056 0.6585 0.6049 0.207 Uiso 1 1 calc R . .
H22E H 0.7244 0.6477 0.6326 0.207 Uiso 1 1 calc R . .
H22F H 0.6054 0.6188 0.6427 0.207 Uiso 1 1 calc R . .
C23 C 1.0763(4) 0.6476(2) 0.79812(14) 0.0412(12) Uani 1 1 d . . .
C23' C 0.3426(7) 0.6333(3) 0.5354(2) 0.087(2) Uani 1 1 d . . .
H23A H 0.4211 0.6510 0.5435 0.105 Uiso 1 1 calc R . .
H23B H 0.3187 0.6084 0.5563 0.105 Uiso 1 1 calc R . .
C24 C 1.1175(5) 0.6298(3) 0.76397(15) 0.0553(15) Uani 1 1 d . . .
C24' C 0.2582(10) 0.6862(4) 0.5245(3) 0.141(4) Uani 1 1 d . . .
H24A H 0.2023 0.6895 0.5426 0.169 Uiso 1 1 calc R . .
H24B H 0.2998 0.7275 0.5241 0.169 Uiso 1 1 calc R . .
C25 C 1.2209(5) 0.6581(3) 0.75448(18) 0.0696(18) Uani 1 1 d . . .
H25A H 1.2481 0.6459 0.7320 0.084 Uiso 1 1 calc R . .
C25' C 0.1969(9) 0.6710(5) 0.4872(3) 0.138(4) Uani 1 1 d . . .
H25B H 0.2030 0.7072 0.4700 0.165 Uiso 1 1 calc R . .
H25C H 0.1135 0.6630 0.4884 0.165 Uiso 1 1 calc R . .
C26' C 0.2526(7) 0.6121(4) 0.4736(2) 0.097(2) Uani 1 1 d . . .
H26A H 0.1943 0.5776 0.4682 0.117 Uiso 1 1 calc R . .
H26B H 0.2854 0.6218 0.4504 0.117 Uiso 1 1 calc R . .
C26 C 1.2823(5) 0.7030(3) 0.7776(2) 0.0720(19) Uani 1 1 d . . .
H26C H 1.3503 0.7220 0.7708 0.086 Uiso 1 1 calc R . .
C27 C 1.2431(5) 0.7201(3) 0.81123(17) 0.0592(16) Uani 1 1 d . . .
H27A H 1.2871 0.7497 0.8274 0.071 Uiso 1 1 calc R . .
C28 C 1.1403(5) 0.6946(2) 0.82143(15) 0.0459(13) Uani 1 1 d . . .
C29 C 1.1035(5) 0.7154(3) 0.85921(15) 0.0550(15) Uani 1 1 d . . .
H29A H 1.0208 0.7020 0.8589 0.066 Uiso 1 1 calc R . .
C30 C 1.1765(7) 0.6810(4) 0.89224(18) 0.095(2) Uani 1 1 d . . .
H30A H 1.1708 0.6347 0.8884 0.142 Uiso 1 1 calc R . .
H30B H 1.1472 0.6923 0.9155 0.142 Uiso 1 1 calc R . .
H30C H 1.2579 0.6943 0.8938 0.142 Uiso 1 1 calc R . .
C31 C 1.1083(7) 0.7893(3) 0.86430(18) 0.088(2) Uani 1 1 d . . .
H31A H 1.0594 0.8097 0.8433 0.131 Uiso 1 1 calc R . .
H31B H 1.1886 0.8040 0.8652 0.131 Uiso 1 1 calc R . .
H31C H 1.0797 0.8007 0.8876 0.131 Uiso 1 1 calc R . .
C32 C 1.0554(7) 0.5788(4) 0.73747(19) 0.086(2) Uani 1 1 d . . .
H32A H 0.9771 0.5711 0.7450 0.103 Uiso 1 1 calc R . .
C33 C 1.1219(9) 0.5152(4) 0.7411(3) 0.134(4) Uani 1 1 d . . .
H33A H 1.1323 0.5011 0.7672 0.201 Uiso 1 1 calc R . .
H33B H 1.1981 0.5210 0.7330 0.201 Uiso 1 1 calc R . .
H33C H 1.0777 0.4828 0.7254 0.201 Uiso 1 1 calc R . .
C34 C 1.0364(8) 0.6022(5) 0.6961(2) 0.138(4) Uani 1 1 d . . .
H34A H 0.9925 0.6423 0.6943 0.207 Uiso 1 1 calc R . .
H34B H 0.9928 0.5697 0.6804 0.207 Uiso 1 1 calc R . .
H34C H 1.1119 0.6091 0.6878 0.207 Uiso 1 1 calc R . .
C35 C 0.8697(5) 0.6386(2) 0.80192(14) 0.0438(13) Uani 1 1 d . . .
C36 C 0.8450(5) 0.7044(3) 0.78280(19) 0.0577(16) Uani 1 1 d . . .
C37 C 0.8261(6) 0.7576(3) 0.8044(2) 0.084(2) Uani 1 1 d . . .
H37A H 0.8340 0.7540 0.8308 0.101 Uiso 1 1 calc R . .
C38 C 0.7949(7) 0.8172(4) 0.7869(4) 0.122(4) Uani 1 1 d . . .
H38A H 0.7828 0.8535 0.8017 0.146 Uiso 1 1 calc R . .
C39 C 0.7824(9) 0.8224(6) 0.7490(4) 0.139(6) Uani 1 1 d . . .
H39A H 0.7604 0.8623 0.7375 0.167 Uiso 1 1 calc R . .
C40 C 0.8009(8) 0.7715(5) 0.7274(3) 0.118(4) Uani 1 1 d . . .
H40A H 0.7910 0.7759 0.7011 0.141 Uiso 1 1 calc R . .
C41 C 0.8352(6) 0.7114(4) 0.7441(2) 0.092(2) Uani 1 1 d . . .
H41A H 0.8512 0.6764 0.7290 0.110 Uiso 1 1 calc R . .
C42 C 0.5572(6) 0.5420(4) 0.8134(2) 0.106(3) Uani 1 1 d . . .
H42A H 0.5805 0.5079 0.7974 0.159 Uiso 1 1 calc R . .
H42B H 0.4726 0.5473 0.8086 0.159 Uiso 1 1 calc R . .
H42C H 0.5808 0.5305 0.8396 0.159 Uiso 1 1 calc R . .
C43 C 0.5820(6) 0.6847(3) 0.83426(19) 0.084(2) Uani 1 1 d . . .
H43A H 0.6178 0.7255 0.8289 0.126 Uiso 1 1 calc R . .
H43B H 0.6063 0.6732 0.8605 0.126 Uiso 1 1 calc R . .
H43C H 0.4972 0.6890 0.8296 0.126 Uiso 1 1 calc R . .
C44 C 0.5717(6) 0.6406(4) 0.75271(18) 0.088(2) Uani 1 1 d . . .
H44A H 0.5946 0.6074 0.7361 0.132 Uiso 1 1 calc R . .
H44B H 0.6038 0.6819 0.7464 0.132 Uiso 1 1 calc R . .
H44C H 0.4868 0.6434 0.7497 0.132 Uiso 1 1 calc R . .
C45 C 0.9177(8) 0.3749(4) 0.7828(2) 0.110(3) Uani 1 1 d . . .
H45A H 1.0028 0.3791 0.7900 0.132 Uiso 1 1 calc R . .
H45B H 0.8872 0.3459 0.8007 0.132 Uiso 1 1 calc R . .
C46 C 0.8913(9) 0.3497(5) 0.7450(3) 0.147(4) Uani 1 1 d . . .
H46A H 0.9631 0.3482 0.7333 0.176 Uiso 1 1 calc R . .
H46B H 0.8609 0.3055 0.7459 0.176 Uiso 1 1 calc R . .
C47 C 0.8064(10) 0.3896(4) 0.7233(2) 0.139(4) Uani 1 1 d . . .
H47A H 0.7307 0.3672 0.7183 0.167 Uiso 1 1 calc R . .
H47B H 0.8320 0.4005 0.6991 0.167 Uiso 1 1 calc R . .
C48 C 0.7956(7) 0.4494(3) 0.7460(2) 0.086(2) Uani 1 1 d . . .
H48A H 0.8274 0.4867 0.7340 0.103 Uiso 1 1 calc R . .
H48B H 0.7130 0.4579 0.7481 0.103 Uiso 1 1 calc R . .
C49 C 1.1508(7) 0.4879(4) 0.9131(2) 0.092(2) Uani 1 1 d . . .
H49A H 1.1106 0.4513 0.9229 0.110 Uiso 1 1 calc R . .
H49B H 1.1338 0.5270 0.9268 0.110 Uiso 1 1 calc R . .
C50 C 1.2794(7) 0.4762(5) 0.9174(3) 0.117(3) Uani 1 1 d . . .
H50A H 1.2963 0.4298 0.9191 0.141 Uiso 1 1 calc R . .
H50B H 1.3192 0.4975 0.9401 0.141 Uiso 1 1 calc R . .
C51 C 1.3185(8) 0.5041(4) 0.8830(3) 0.122(3) Uani 1 1 d . . .
H51A H 1.3849 0.4796 0.8759 0.147 Uiso 1 1 calc R . .
H51B H 1.3421 0.5493 0.8872 0.147 Uiso 1 1 calc R . .
C52 C 1.2138(7) 0.4988(4) 0.8532(2) 0.104(3) Uani 1 1 d . . .
H52A H 1.2085 0.5366 0.8365 0.125 Uiso 1 1 calc R . .
H52B H 1.2188 0.4598 0.8380 0.125 Uiso 1 1 calc R . .
O1' O 0.3439(4) 0.5922(2) 0.50269(13) 0.0754(13) Uani 1 1 d . . .
O1 O 0.8616(4) 0.4379(2) 0.78272(12) 0.0827(14) Uani 1 1 d . . .

loop_
_atom_site_aniso_label
_atom_site_aniso_U_11
_atom_site_aniso_U_22
_atom_site_aniso_U_33
_atom_site_aniso_U_23
_atom_site_aniso_U_13
_atom_site_aniso_U_12
Eu1' 0.0591(3) 0.0507(3) 0.0469(2) 0.00690(18) 0.0182(2) -0.0025(2)
Eu1 0.04802(18) 0.04580(17) 0.04338(17) 0.00061(12) 0.01300(13) 0.00026(13)
Si1 0.0746(12) 0.0436(9) 0.0605(11) -0.0087(7) 0.0276(9) -0.0059(8)
Si1' 0.0526(12) 0.0724(12) 0.0797(13) -0.0079(9) 0.0023(10) -0.0197(9)
Si2 0.0419(10) 0.0693(11) 0.0754(13) 0.0009(9) 0.0184(9) 0.0005(8)
N1' 0.043(3) 0.040(2) 0.044(3) 0.0042(19) 0.011(2) -0.007(2)
N1 0.047(3) 0.038(2) 0.049(3) 0.0008(19) 0.015(2) 0.004(2)
N2 0.068(3) 0.039(3) 0.051(3) 0.0008(19) 0.024(2) -0.005(2)
N2' 0.045(3) 0.046(2) 0.054(3) 0.001(2) 0.012(2) -0.009(2)
N3 0.041(3) 0.053(3) 0.046(3) 0.003(2) 0.008(2) 0.001(2)
N4 0.039(3) 0.047(3) 0.070(3) 0.012(2) 0.016(2) -0.003(2)
O2 0.055(3) 0.115(4) 0.074(3) 0.021(3) 0.002(2) 0.008(3)
C1' 0.040(3) 0.041(3) 0.061(4) 0.009(2) 0.016(3) -0.002(2)
C1 0.062(4) 0.036(3) 0.047(3) -0.003(2) 0.018(3) 0.000(3)
C2' 0.054(4) 0.044(3) 0.123(6) 0.012(3) 0.034(4) -0.001(3)
C2 0.073(5) 0.046(3) 0.061(4) -0.001(3) 0.016(3) 0.008(3)
C3 0.094(6) 0.046(4) 0.100(6) -0.002(3) 0.022(5) 0.016(4)
C3' 0.091(6) 0.042(4) 0.307(13) -0.018(6) 0.108(8) -0.010(4)
C4 0.111(7) 0.040(4) 0.115(6) -0.016(4) 0.029(5) -0.004(4)
C4' 0.087(6) 0.047(4) 0.329(14) 0.003(6) 0.121(8) -0.005(4)
C5 0.082(5) 0.054(4) 0.098(6) -0.014(4) 0.022(4) -0.010(4)
C5' 0.068(5) 0.050(4) 0.183(8) 0.007(4) 0.062(5) 0.002(3)
C6' 0.042(3) 0.045(3) 0.076(4) 0.004(3) 0.021(3) -0.005(3)
C6 0.069(5) 0.049(4) 0.065(4) -0.004(3) 0.024(4) -0.005(3)
C7' 0.047(4) 0.054(3) 0.089(5) -0.012(3) 0.028(3) -0.005(3)
C7 0.062(5) 0.056(4) 0.109(6) -0.004(4) 0.012(4) -0.009(3)
C8' 0.071(5) 0.080(5) 0.146(8) 0.029(5) 0.004(5) 0.008(4)
C8 0.075(6) 0.101(6) 0.184(9) 0.003(6) 0.036(6) -0.014(5)
C9 0.122(8) 0.119(7) 0.098(7) 0.009(5) -0.012(6) -0.015(6)
C9' 0.113(7) 0.118(7) 0.144(8) -0.061(5) 0.079(6) -0.034(5)
C10' 0.056(4) 0.040(4) 0.161(7) 0.004(4) 0.052(5) 0.003(3)
C10 0.079(5) 0.054(4) 0.095(6) -0.001(4) 0.006(4) 0.015(4)
C11' 0.074(6) 0.122(7) 0.152(8) -0.032(6) 0.029(6) 0.030(5)
C11 0.129(8) 0.112(7) 0.117(7) -0.001(5) -0.019(6) 0.038(6)
C12' 0.108(7) 0.083(6) 0.133(7) -0.001(5) 0.040(6) 0.016(5)
C12 0.072(6) 0.173(9) 0.141(8) 0.000(7) 0.031(6) 0.004(6)
C13 0.040(3) 0.044(3) 0.037(3) 0.004(2) 0.006(2) -0.008(2)
C13' 0.044(3) 0.041(3) 0.045(3) 0.006(2) 0.014(3) 0.003(2)
C14 0.069(4) 0.030(3) 0.041(3) 0.002(2) 0.013(3) -0.010(3)
C14' 0.044(4) 0.070(4) 0.049(4) 0.002(3) 0.007(3) -0.009(3)
C15' 0.081(5) 0.103(5) 0.058(4) -0.010(4) 0.016(4) -0.013(4)
C15 0.082(5) 0.064(4) 0.052(4) 0.010(3) 0.009(4) 0.007(3)
C16' 0.114(7) 0.177(10) 0.061(6) -0.037(6) 0.024(5) -0.044(7)
C16 0.150(8) 0.072(5) 0.045(4) 0.019(3) 0.016(5) 0.001(5)
C17 0.148(8) 0.071(5) 0.066(5) 0.005(4) 0.048(6) -0.030(5)
C17' 0.109(8) 0.220(13) 0.049(6) -0.001(7) 0.017(5) -0.059(8)
C18 0.095(6) 0.124(7) 0.077(6) 0.010(5) 0.044(5) -0.027(5)
C18' 0.120(8) 0.151(9) 0.066(6) 0.048(6) 0.005(5) -0.031(7)
C19 0.060(5) 0.100(5) 0.070(5) 0.006(4) 0.023(4) -0.012(4)
C19' 0.088(5) 0.095(5) 0.058(5) 0.021(4) 0.005(4) -0.001(4)
C20 0.156(8) 0.089(6) 0.067(5) -0.022(4) 0.002(5) -0.008(5)
C20' 0.083(6) 0.196(11) 0.138(8) 0.067(7) -0.049(6) -0.029(6)
C21 0.088(6) 0.071(5) 0.130(7) -0.011(4) 0.050(5) 0.008(4)
C21' 0.060(5) 0.089(5) 0.141(7) -0.002(5) 0.031(5) -0.022(4)
C22 0.114(6) 0.048(4) 0.132(7) -0.022(4) 0.066(5) -0.013(4)
C22' 0.119(7) 0.120(7) 0.182(9) -0.094(6) 0.045(7) -0.059(6)
C23 0.035(3) 0.043(3) 0.049(3) 0.008(2) 0.016(3) 0.002(2)
C23' 0.103(6) 0.073(5) 0.091(6) 0.004(4) 0.032(5) 0.013(4)
C24 0.051(4) 0.070(4) 0.049(4) -0.007(3) 0.021(3) -0.007(3)
C24' 0.193(11) 0.119(8) 0.119(8) 0.009(6) 0.048(8) 0.086(8)
C25 0.057(4) 0.088(5) 0.071(5) -0.013(4) 0.034(4) -0.007(4)
C25' 0.136(9) 0.112(8) 0.159(10) 0.023(7) 0.003(8) 0.051(7)
C26' 0.096(6) 0.093(6) 0.102(6) 0.017(5) 0.008(5) 0.003(5)
C26 0.037(4) 0.090(5) 0.096(5) -0.001(4) 0.034(4) -0.006(3)
C27 0.042(4) 0.070(4) 0.067(4) -0.001(3) 0.012(3) -0.005(3)
C28 0.041(3) 0.051(3) 0.046(3) 0.008(2) 0.011(3) 0.004(3)
C29 0.060(4) 0.063(4) 0.043(4) 0.003(3) 0.013(3) -0.005(3)
C30 0.115(7) 0.111(6) 0.051(4) 0.015(4) -0.008(4) -0.004(5)
C31 0.121(6) 0.070(5) 0.080(5) -0.011(4) 0.041(5) -0.010(4)
C32 0.086(5) 0.108(6) 0.071(5) -0.029(4) 0.040(4) -0.030(5)
C33 0.165(10) 0.086(6) 0.155(9) -0.049(6) 0.033(8) -0.024(6)
C34 0.136(8) 0.218(11) 0.063(6) -0.052(6) 0.025(5) -0.049(8)
C35 0.046(4) 0.050(3) 0.036(3) 0.003(2) 0.009(3) 0.002(3)
C36 0.038(3) 0.056(4) 0.080(5) 0.019(3) 0.013(3) 0.001(3)
C37 0.063(5) 0.066(5) 0.122(6) 0.015(4) 0.006(4) 0.011(4)
C38 0.063(6) 0.064(5) 0.234(13) 0.018(7) 0.005(7) 0.019(4)
C39 0.071(7) 0.104(8) 0.236(17) 0.088(10) 0.002(9) 0.004(6)
C40 0.087(7) 0.145(9) 0.122(8) 0.079(7) 0.017(6) 0.004(7)
C41 0.080(5) 0.102(6) 0.098(6) 0.050(5) 0.032(5) 0.013(4)
C42 0.069(5) 0.102(6) 0.155(8) 0.005(5) 0.046(5) -0.021(4)
C43 0.055(4) 0.109(6) 0.089(5) -0.011(4) 0.015(4) 0.016(4)
C44 0.061(5) 0.133(6) 0.069(5) -0.012(4) 0.002(4) 0.004(4)
C45 0.157(9) 0.091(6) 0.076(6) -0.018(4) -0.003(5) 0.032(6)
C46 0.148(9) 0.131(8) 0.139(9) -0.073(7) -0.052(7) 0.051(7)
C47 0.183(10) 0.131(8) 0.088(7) -0.042(6) -0.037(7) 0.049(7)
C48 0.097(6) 0.083(5) 0.078(5) -0.006(4) 0.009(5) 0.004(4)
C49 0.077(6) 0.102(6) 0.092(6) 0.026(4) -0.002(5) -0.001(4)
C50 0.080(6) 0.151(8) 0.110(7) 0.010(6) -0.023(6) 0.016(6)
C51 0.068(6) 0.146(9) 0.156(9) 0.023(7) 0.029(6) 0.013(5)
C52 0.065(5) 0.156(8) 0.094(6) 0.022(5) 0.025(5) 0.024(5)
O1' 0.085(3) 0.066(3) 0.077(3) 0.011(2) 0.017(3) 0.020(2)
O1 0.118(4) 0.076(3) 0.051(3) -0.014(2) 0.000(3) 0.016(3)

loop_
_atom_type_symbol
_atom_type_description
_atom_type_scat_dispersion_real
_atom_type_scat_dispersion_imag
_atom_type_scat_source
C C 0.0033 0.0016 'International Tables Vol C Tables 4.2.6.8 and 6.1.1.4'
H H 0.0000 0.0000 'International Tables Vol C Tables 4.2.6.8 and 6.1.1.4'
N N 0.0061 0.0033 'International Tables Vol C Tables 4.2.6.8 and 6.1.1.4'
Si Si 0.0817 0.0704 'International Tables Vol C Tables 4.2.6.8 and 6.1.1.4'
Eu Eu -0.1578 3.6682 'International Tables Vol C Tables 4.2.6.8 and 6.1.1.4'
O O 0.0106 0.0060 'International Tables Vol C Tables 4.2.6.8 and 6.1.1.4'

loop_
_geom_angle_atom_site_label_1
_geom_angle_atom_site_label_2
_geom_angle_atom_site_label_3
_geom_angle
_geom_angle_site_symmetry_1
_geom_angle_site_symmetry_3
_geom_angle_publ_flag
N2' Eu1' N2' 180.000(1) . 3_666 ?
N2' Eu1' O1' 86.46(14) . . ?
N2' Eu1' O1' 93.54(14) 3_666 . ?
N2' Eu1' O1' 93.54(14) . 3_666 ?
N2' Eu1' O1' 86.46(14) 3_666 3_666 ?
O1' Eu1' O1' 180.0(2) . 3_666 ?
N2' Eu1' N1' 127.56(13) . 3_666 ?
N2' Eu1' N1' 52.44(13) 3_666 3_666 ?
O1' Eu1' N1' 92.93(13) . 3_666 ?
O1' Eu1' N1' 87.07(13) 3_666 3_666 ?
N2' Eu1' N1' 52.44(13) . . ?
N2' Eu1' N1' 127.56(13) 3_666 . ?
O1' Eu1' N1' 87.07(13) . . ?
O1' Eu1' N1' 92.93(13) 3_666 . ?
N1' Eu1' N1' 180.000(1) 3_666 . ?
N2' Eu1' C13' 26.24(13) . . ?
N2' Eu1' C13' 153.76(13) 3_666 . ?
O1' Eu1' C13' 86.55(13) . . ?
O1' Eu1' C13' 93.45(13) 3_666 . ?
N1' Eu1' C13' 153.80(12) 3_666 . ?
N1' Eu1' C13' 26.20(12) . . ?
N2' Eu1' C13' 153.76(13) . 3_666 ?
N2' Eu1' C13' 26.24(13) 3_666 3_666 ?
O1' Eu1' C13' 93.45(13) . 3_666 ?
O1' Eu1' C13' 86.55(13) 3_666 3_666 ?
N1' Eu1' C13' 26.20(12) 3_666 3_666 ?
N1' Eu1' C13' 153.80(12) . 3_666 ?
C13' Eu1' C13' 180.000(1) . 3_666 ?
N2 Eu1 O1 130.91(15) . . ?
N2 Eu1 N4 100.66(14) . . ?
O1 Eu1 N4 93.97(15) . . ?
N2 Eu1 O2 94.82(15) . . ?
O1 Eu1 O2 109.02(16) . . ?
N4 Eu1 O2 132.39(14) . . ?
N2 Eu1 N3 128.64(12) . . ?
O1 Eu1 N3 96.91(14) . . ?
N4 Eu1 N3 51.62(13) . . ?
O2 Eu1 N3 83.83(14) . . ?
N2 Eu1 N1 50.92(12) . . ?
O1 Eu1 N1 84.38(14) . . ?
N4 Eu1 N1 130.52(13) . . ?
O2 Eu1 N1 93.73(13) . . ?
N3 Eu1 N1 177.50(13) . . ?
N2 Eu1 C35 116.18(13) . . ?
O1 Eu1 C35 96.73(14) . . ?
N4 Eu1 C35 25.87(13) . . ?
O2 Eu1 C35 108.07(15) . . ?
N3 Eu1 C35 25.76(12) . . ?
N1 Eu1 C35 156.32(14) . . ?
N2 Eu1 C13 25.59(12) . . ?
O1 Eu1 C13 107.86(14) . . ?
N4 Eu1 C13 117.65(13) . . ?
O2 Eu1 C13 94.68(14) . . ?
N3 Eu1 C13 154.16(13) . . ?
N1 Eu1 C13 25.33(11) . . ?
C35 Eu1 C13 138.86(14) . . ?
N2 Si1 C20 117.5(3) . . ?
N2 Si1 C22 103.3(2) . . ?
C20 Si1 C22 107.4(4) . . ?
N2 Si1 C21 113.2(3) . . ?
C20 Si1 C21 106.2(4) . . ?
C22 Si1 C21 108.9(3) . . ?
N2' Si1' C21' 105.2(3) . . ?
N2' Si1' C22' 116.0(3) . . ?
C21' Si1' C22' 106.1(4) . . ?
N2' Si1' C20' 113.1(3) . . ?
C21' Si1' C20' 108.5(4) . . ?
C22' Si1' C20' 107.6(5) . . ?
N4 Si2 C42 105.3(3) . . ?
N4 Si2 C44 114.4(3) . . ?
C42 Si2 C44 106.5(4) . . ?
N4 Si2 C43 113.7(3) . . ?
C42 Si2 C43 108.4(3) . . ?
C44 Si2 C43 108.1(3) . . ?
C13' N1' C1' 122.8(4) . . ?
C13' N1' Eu1' 93.5(3) . . ?
C1' N1' Eu1' 143.6(3) . . ?
C13 N1 C1 121.5(4) . . ?
C13 N1 Eu1 89.9(3) . . ?
C1 N1 Eu1 148.5(3) . . ?
C13 N2 Si1 132.3(4) . . ?
C13 N2 Eu1 100.1(3) . . ?
Si1 N2 Eu1 127.6(2) . . ?
C13' N2' Si1' 133.4(4) . . ?
C13' N2' Eu1' 95.4(3) . . ?
Si1' N2' Eu1' 128.9(2) . . ?
C35 N3 C23 121.3(4) . . ?
C35 N3 Eu1 91.1(3) . . ?
C23 N3 Eu1 147.5(3) . . ?
C35 N4 Si2 130.0(4) . . ?
C35 N4 Eu1 98.1(3) . . ?
Si2 N4 Eu1 131.9(2) . . ?
C52 O2 C49 110.1(5) . . ?
C52 O2 Eu1 125.2(4) . . ?
C49 O2 Eu1 124.7(4) . . ?
C2' C1' C6' 119.2(5) . . ?
C2' C1' N1' 118.5(5) . . ?
C6' C1' N1' 122.1(4) . . ?
C2 C1 C6 119.5(5) . . ?
C2 C1 N1 120.2(5) . . ?
C6 C1 N1 120.0(5) . . ?
C3' C2' C1' 119.3(6) . . ?
C3' C2' C10' 119.0(6) . . ?
C1' C2' C10' 121.7(5) . . ?
C1 C2 C3 119.3(6) . . ?
C1 C2 C10 121.6(5) . . ?
C3 C2 C10 119.1(6) . . ?
C4 C3 C2 121.2(7) . . ?
C2' C3' C4' 121.6(6) . . ?
C5 C4 C3 119.5(6) . . ?
C5' C4' C3' 119.4(6) . . ?
C4 C5 C6 122.9(7) . . ?
C4' C5' C6' 121.3(6) . . ?
C5' C6' C1' 119.1(5) . . ?
C5' C6' C7' 117.2(5) . . ?
C1' C6' C7' 123.6(5) . . ?
C5 C6 C1 117.5(6) . . ?
C5 C6 C7 119.8(6) . . ?
C1 C6 C7 122.5(5) . . ?
C6' C7' C8' 109.7(5) . . ?
C6' C7' C9' 114.0(5) . . ?
C8' C7' C9' 111.2(6) . . ?
C6 C7 C9 112.1(6) . . ?
C6 C7 C8 112.0(6) . . ?
C9 C7 C8 109.1(6) . . ?
C12' C10' C11' 110.9(6) . . ?
C12' C10' C2' 113.2(6) . . ?
C11' C10' C2' 109.7(6) . . ?
C2 C10 C12 111.5(6) . . ?
C2 C10 C11 113.4(6) . . ?
C12 C10 C11 110.1(6) . . ?
N1 C13 N2 119.1(4) . . ?
N1 C13 C14 122.9(4) . . ?
N2 C13 C14 118.0(4) . . ?
N1 C13 Eu1 64.7(3) . . ?
N2 C13 Eu1 54.3(2) . . ?
C14 C13 Eu1 172.2(3) . . ?
N1' C13' N2' 118.7(4) . . ?
N1' C13' C14' 121.7(5) . . ?
N2' C13' C14' 119.6(5) . . ?
N1' C13' Eu1' 60.3(2) . . ?
N2' C13' Eu1' 58.4(3) . . ?
C14' C13' Eu1' 177.8(4) . . ?
C15 C14 C19 118.5(5) . . ?
C15 C14 C13 119.8(5) . . ?
C19 C14 C13 121.4(5) . . ?
C19' C14' C15' 117.7(6) . . ?
C19' C14' C13' 123.1(6) . . ?
C15' C14' C13' 119.2(5) . . ?
C14' C15' C16' 120.1(8) . . ?
C14 C15 C16 120.7(7) . . ?
C17' C16' C15' 120.8(9) . . ?
C17 C16 C15 120.1(7) . . ?
C16 C17 C18 119.8(7) . . ?
C16' C17' C18' 120.4(9) . . ?
C17 C18 C19 120.2(7) . . ?
C17' C18' C19' 119.5(9) . . ?
C14 C19 C18 120.6(7) . . ?
C14' C19' C18' 121.4(7) . . ?
C28 C23 C24 118.4(5) . . ?
C28 C23 N3 122.2(4) . . ?
C24 C23 N3 119.3(5) . . ?
O1' C23' C24' 107.7(7) . . ?
C25 C24 C23 119.8(5) . . ?
C25 C24 C32 118.2(5) . . ?
C23 C24 C32 122.0(5) . . ?
C25' C24' C23' 107.2(7) . . ?
C26 C25 C24 120.9(6) . . ?
C24' C25' C26' 107.6(7) . . ?
O1' C26' C25' 107.6(7) . . ?
C25 C26 C27 119.6(6) . . ?
C28 C27 C26 121.6(6) . . ?
C27 C28 C23 119.7(5) . . ?
C27 C28 C29 118.5(5) . . ?
C23 C28 C29 121.7(5) . . ?
C30 C29 C28 111.3(5) . . ?
C30 C29 C31 111.4(5) . . ?
C28 C29 C31 111.9(4) . . ?
C33 C32 C24 111.1(7) . . ?
C33 C32 C34 110.7(6) . . ?
C24 C32 C34 111.7(6) . . ?
N3 C35 N4 119.1(5) . . ?
N3 C35 C36 122.1(5) . . ?
N4 C35 C36 118.9(5) . . ?
N3 C35 Eu1 63.1(3) . . ?
N4 C35 Eu1 56.0(3) . . ?
C36 C35 Eu1 174.7(4) . . ?
C37 C36 C41 118.8(6) . . ?
C37 C36 C35 119.5(6) . . ?
C41 C36 C35 121.7(6) . . ?
C36 C37 C38 120.1(8) . . ?
C39 C38 C37 120.0(11) . . ?
C40 C39 C38 121.0(11) . . ?
C39 C40 C41 120.4(10) . . ?
C36 C41 C40 119.7(8) . . ?
C46 C45 O1 106.8(7) . . ?
C47 C46 C45 109.9(7) . . ?
C46 C47 C48 106.6(7) . . ?
O1 C48 C47 106.7(6) . . ?
O2 C49 C50 105.9(7) . . ?
C49 C50 C51 105.4(7) . . ?
C50 C51 C52 104.8(7) . . ?
O2 C52 C51 105.8(6) . . ?
C26' O1' C23' 109.2(5) . . ?
C26' O1' Eu1' 128.0(4) . . ?
C23' O1' Eu1' 122.8(4) . . ?
C48 O1 C45 108.9(5) . . ?
C48 O1 Eu1 131.7(4) . . ?
C45 O1 Eu1 119.4(4) . . ?

loop_
_geom_bond_atom_site_label_1
_geom_bond_atom_site_label_2
_geom_bond_distance
_geom_bond_site_symmetry_2
_geom_bond_publ_flag
Eu1' N2' 2.570(4) . ?
Eu1' N2' 2.570(4) 3_666 ?
Eu1' O1' 2.604(4) . ?
Eu1' O1' 2.604(4) 3_666 ?
Eu1' N1' 2.614(4) 3_666 ?
Eu1' N1' 2.614(4) . ?
Eu1' C13' 3.004(5) . ?
Eu1' C13' 3.004(5) 3_666 ?
Eu1 N2 2.526(4) . ?
Eu1 O1 2.527(4) . ?
Eu1 N4 2.534(4) . ?
Eu1 O2 2.570(4) . ?
Eu1 N3 2.699(4) . ?
Eu1 N1 2.768(4) . ?
Eu1 C35 3.026(5) . ?
Eu1 C13 3.061(5) . ?
Si1 N2 1.704(4) . ?
Si1 C20 1.843(7) . ?
Si1 C22 1.859(6) . ?
Si1 C21 1.864(7) . ?
Si1' N2' 1.700(5) . ?
Si1' C21' 1.852(6) . ?
Si1' C22' 1.856(7) . ?
Si1' C20' 1.871(8) . ?
Si2 N4 1.712(4) . ?
Si2 C42 1.854(7) . ?
Si2 C44 1.858(6) . ?
Si2 C43 1.869(6) . ?
N1' C13' 1.329(6) . ?
N1' C1' 1.412(6) . ?
N1 C13 1.309(6) . ?
N1 C1 1.431(6) . ?
N2 C13 1.343(5) . ?
N2' C13' 1.334(6) . ?
N3 C35 1.315(6) . ?
N3 C23 1.418(6) . ?
N4 C35 1.334(6) . ?
O2 C52 1.431(8) . ?
O2 C49 1.435(8) . ?
C1' C2' 1.401(7) . ?
C1' C6' 1.407(7) . ?
C1 C2 1.392(7) . ?
C1 C6 1.419(8) . ?
C2' C3' 1.372(8) . ?
C2' C10' 1.535(8) . ?
C2 C3 1.393(8) . ?
C2 C10 1.515(9) . ?
C3 C4 1.365(9) . ?
C3' C4' 1.376(9) . ?
C4 C5 1.346(9) . ?
C4' C5' 1.365(9) . ?
C5 C6 1.392(8) . ?
C5' C6' 1.386(7) . ?
C6' C7' 1.492(7) . ?
C6 C7 1.495(8) . ?
C7' C8' 1.522(9) . ?
C7' C9' 1.529(8) . ?
C7 C9 1.528(9) . ?
C7 C8 1.553(9) . ?
C10' C12' 1.499(9) . ?
C10' C11' 1.525(10) . ?
C10 C12 1.524(9) . ?
C10 C11 1.542(9) . ?
C13 C14 1.510(6) . ?
C13' C14' 1.510(7) . ?
C14 C15 1.373(7) . ?
C14 C19 1.380(8) . ?
C14' C19' 1.372(8) . ?
C14' C15' 1.389(8) . ?
C15' C16' 1.393(10) . ?
C15 C16 1.386(8) . ?
C16' C17' 1.341(12) . ?
C16 C17 1.365(10) . ?
C17 C18 1.365(10) . ?
C17' C18' 1.360(12) . ?
C18 C19 1.384(8) . ?
C18' C19' 1.391(9) . ?
C23 C28 1.403(7) . ?
C23 C24 1.408(7) . ?
C23' O1' 1.435(7) . ?
C23' C24' 1.463(10) . ?
C24 C25 1.396(7) . ?
C24 C32 1.512(8) . ?
C24' C25' 1.440(11) . ?
C25 C26 1.358(8) . ?
C25' C26' 1.477(10) . ?
C26' O1' 1.416(8) . ?
C26 C27 1.377(8) . ?
C27 C28 1.376(7) . ?
C28 C29 1.522(7) . ?
C29 C30 1.510(8) . ?
C29 C31 1.522(8) . ?
C32 C33 1.503(10) . ?
C32 C34 1.528(10) . ?
C35 C36 1.517(7) . ?
C36 C37 1.367(8) . ?
C36 C41 1.369(8) . ?
C37 C38 1.391(10) . ?
C38 C39 1.337(14) . ?
C39 C40 1.327(14) . ?
C40 C41 1.396(10) . ?
C45 C46 1.426(9) . ?
C45 O1 1.440(8) . ?
C46 C47 1.409(10) . ?
C47 C48 1.481(9) . ?
C48 O1 1.427(7) . ?
C49 C50 1.470(10) . ?
C50 C51 1.471(11) . ?
C51 C52 1.481(11) . ?
